data_4512878
loop_
_publ_author_name
'Neogi, Ishita'
'Bajpai, Alankriti'
'Savitha, Govardhan'
'Moorthy, Jarugu Narasimha'

_publ_section_title
;
 Tetraarylbiphenyl as a New Lattice Inclusion Host by Structure
 Reductionism: Shape and Size Complementarity Based on Torsional
 Flexibility
;
_journal_issue 5
_journal_name_full 'Crystal Growth &amp; Design'
_journal_page_first 2129
_journal_paper_doi 10.1021/cg501711t
_journal_volume 15
_journal_year 2015
_chemical_formula_moiety '2(C48 H49 O4), C9 H8 O'
_chemical_formula_sum 'C105 H106 O9'
_chemical_formula_weight 1511.90
_chemical_name_common TB-transcinnamaldehyde
_chemical_name_systematic 3,3,5,5-Tetrakis(2,6-dimethyl-4-methoxyphenyl)biphenyl-transcinnamaldehyde
_space_group_crystal_system monoclinic
_space_group_IT_number 15
_space_group_name_Hall '-C 2yc'
_space_group_name_H-M_alt 'C 1 2/c 1'
_symmetry_space_group_name_Hall '-C 2yc'
_symmetry_space_group_name_H-M 'C 1 2/c 1'
_atom_sites_solution_hydrogens geom
_audit_creation_method SHELXL-2014/5
_cell_angle_alpha 90
_cell_angle_beta 91.715(14)
_cell_angle_gamma 90
_cell_formula_units_Z 4
_cell_length_a 28.915(12)
_cell_length_b 11.849(4)
_cell_length_c 24.852(10)
_cell_measurement_reflns_used 1541
_cell_measurement_temperature 100(2)
_cell_measurement_theta_max 25.68
_cell_measurement_theta_min 2.26
_cell_volume 8511(6)
_computing_cell_refinement 'Bruker SAINT'
_computing_data_collection 'Bruker APEX2'
_computing_data_reduction 'Bruker SAINT'
_computing_molecular_graphics 'Ortep for Windows (Farrugia, 2012)'
_computing_publication_material 'WinGX publication routines (Farrugia, 2012)'
_computing_structure_refinement 'SHELXL-2014/5 (Sheldrick, 2014)'
_computing_structure_solution SHELX-97
_diffrn_ambient_temperature 100(2)
_diffrn_measured_fraction_theta_full 0.999
_diffrn_measured_fraction_theta_max 0.990
_diffrn_measurement_device_type 'Bruker APEX-II CCD'
_diffrn_measurement_method '\f and \w scans'
_diffrn_radiation_monochromator graphite
_diffrn_radiation_source 'sealed tube'
_diffrn_radiation_type MoK\a
_diffrn_radiation_wavelength 0.71073
_diffrn_reflns_av_R_equivalents 0.1063
_diffrn_reflns_av_unetI/netI 0.1291
_diffrn_reflns_Laue_measured_fraction_full 0.999
_diffrn_reflns_Laue_measured_fraction_max 0.990
_diffrn_reflns_limit_h_max 38
_diffrn_reflns_limit_h_min -37
_diffrn_reflns_limit_k_max 15
_diffrn_reflns_limit_k_min -9
_diffrn_reflns_limit_l_max 32
_diffrn_reflns_limit_l_min -33
_diffrn_reflns_number 27398
_diffrn_reflns_point_group_measured_fraction_full 0.999
_diffrn_reflns_point_group_measured_fraction_max 0.990
_diffrn_reflns_theta_full 25.242
_diffrn_reflns_theta_max 28.351
_diffrn_reflns_theta_min 2.022
_exptl_absorpt_coefficient_mu 0.074
_exptl_absorpt_correction_type none
_exptl_crystal_colour colorless
_exptl_crystal_density_diffrn 1.180
_exptl_crystal_density_method 'not measured'
_exptl_crystal_description square
_exptl_crystal_F_000 3232
_exptl_crystal_size_max 0.2
_exptl_crystal_size_mid 0.1
_exptl_crystal_size_min 0.08
_refine_diff_density_max 0.916
_refine_diff_density_min -0.627
_refine_diff_density_rms 0.102
_refine_ls_extinction_coef 0.0012(4)
_refine_ls_extinction_expression Fc^*^=kFc[1+0.001xFc^2^\l^3^/sin(2\q)]^-1/4^
_refine_ls_extinction_method SHELXL
_refine_ls_goodness_of_fit_ref 1.034
_refine_ls_hydrogen_treatment constr
_refine_ls_matrix_type full
_refine_ls_number_parameters 510
_refine_ls_number_reflns 10526
_refine_ls_number_restraints 0
_refine_ls_restrained_S_all 1.034
_refine_ls_R_factor_all 0.1905
_refine_ls_R_factor_gt 0.1039
_refine_ls_shift/su_max 0.001
_refine_ls_shift/su_mean 0.000
_refine_ls_structure_factor_coef Fsqd
_refine_ls_weighting_details 'w=1/[\s^2^(Fo^2^)+(0.1762P)^2^] where P=(Fo^2^+2Fc^2^)/3'
_refine_ls_weighting_scheme calc
_refine_ls_wR_factor_gt 0.2649
_refine_ls_wR_factor_ref 0.3384
_reflns_Friedel_coverage 0.000
_reflns_number_gt 4783
_reflns_number_total 10526
_reflns_threshold_expression 'I > 2\s(I)'
_cod_data_source_file cg501711t_si_011.cif
_cod_data_source_block TB-G9
_cod_depositor_comments 'Adding full bibliography for 4512869--4512878.cif.'
_cod_database_code 4512878
_shelx_space_group_comment
;
The symmetry employed for this shelxl refinement is uniquely defined
by the following loop, which should always be used as a source of
symmetry information in preference to the above space-group names.
They are only intended as comments.
;
_shelxl_version_number 2014/5

loop_
_space_group_symop_operation_xyz
'x, y, z'
'-x, y, -z+1/2'
'x+1/2, y+1/2, z'
'-x+1/2, y+1/2, -z+1/2'
'-x, -y, -z'
'x, -y, z-1/2'
'-x+1/2, -y+1/2, -z'
'x+1/2, -y+1/2, z-1/2'

loop_
_atom_site_label
_atom_site_type_symbol
_atom_site_fract_x
_atom_site_fract_y
_atom_site_fract_z
_atom_site_U_iso_or_equiv
_atom_site_adp_type
_atom_site_occupancy
_atom_site_site_symmetry_order
_atom_site_calc_flag
_atom_site_refinement_flags_posn
_atom_site_refinement_flags_adp
_atom_site_refinement_flags_occupancy
_atom_site_disorder_assembly
_atom_site_disorder_group
O1 O 0.94596(13) 0.5723(3) -0.00246(13) 0.0853(10) Uani 1 1 d . . . . .
O2 O 1.04120(9) 0.0147(2) 0.39708(11) 0.0597(7) Uani 1 1 d . . . . .
O3 O 0.63989(12) 0.3841(3) 0.52058(11) 0.0824(10) Uani 1 1 d . . . . .
O4 O 0.55860(10) 0.2903(3) 0.05606(12) 0.0734(9) Uani 1 1 d . . . . .
C1 C 0.9728(3) 0.6621(6) 0.0022(2) 0.122(3) Uani 1 1 d . . . . .
H1A H 0.9825 0.6874 0.0361 0.147 Uiso 1 1 calc R U . . .
H1B H 0.9821 0.6999 -0.0285 0.147 Uiso 1 1 calc R U . . .
C2 C 0.93470(14) 0.5235(4) 0.04747(17) 0.0600(11) Uani 1 1 d . . . . .
C3 C 0.94559(13) 0.5671(3) 0.09753(17) 0.0552(10) Uani 1 1 d . . . . .
H3 H 0.9624 0.6338 0.1004 0.066 Uiso 1 1 calc R U . . .
C4 C 0.93167(13) 0.5123(3) 0.14402(16) 0.0516(9) Uani 1 1 d . . . . .
C5 C 0.90650(12) 0.4118(3) 0.13915(14) 0.0443(8) Uani 1 1 d . . . . .
C6 C 0.89547(13) 0.3696(3) 0.08800(15) 0.0501(9) Uani 1 1 d . . . . .
C7 C 0.90961(14) 0.4250(3) 0.04228(16) 0.0558(10) Uani 1 1 d . . . . .
H7 H 0.9022 0.3960 0.0083 0.067 Uiso 1 1 calc R U . . .
C8 C 0.86897(14) 0.2620(3) 0.08055(16) 0.0576(10) Uani 1 1 d . . . . .
H8A H 0.8700 0.2387 0.0436 0.086 Uiso 1 1 calc R U . . .
H8B H 0.8374 0.2737 0.0900 0.086 Uiso 1 1 calc R U . . .
H8C H 0.8825 0.2045 0.1032 0.086 Uiso 1 1 calc R U . . .
C9 C 0.94309(14) 0.5595(3) 0.19724(15) 0.0566(10) Uani 1 1 d . . . . .
H9A H 0.9615 0.5063 0.2176 0.085 Uiso 1 1 calc R U . . .
H9B H 0.9151 0.5747 0.2157 0.085 Uiso 1 1 calc R U . . .
H9C H 0.9601 0.6283 0.1932 0.085 Uiso 1 1 calc R U . . .
C10 C 0.89064(12) 0.3522(3) 0.18775(13) 0.0402(8) Uani 1 1 d . . . . .
C11 C 0.92109(11) 0.2957(3) 0.22269(13) 0.0409(8) Uani 1 1 d . . . . .
H11 H 0.9525 0.2951 0.2154 0.049 Uiso 1 1 calc R U . . .
C12 C 0.90595(11) 0.2399(3) 0.26818(13) 0.0363(7) Uani 1 1 d . . . . .
C13 C 0.85910(10) 0.2404(3) 0.27868(13) 0.0358(7) Uani 1 1 d . . . . .
H13 H 0.8488 0.2039 0.3092 0.043 Uiso 1 1 calc R U . . .
C14 C 0.82726(11) 0.2945(3) 0.24447(13) 0.0372(7) Uani 1 1 d . . . . .
C15 C 0.84319(12) 0.3498(3) 0.19928(14) 0.0410(8) Uani 1 1 d . . . . .
H15 H 0.8221 0.3859 0.1762 0.049 Uiso 1 1 calc R U . . .
C16 C 0.93984(11) 0.1771(3) 0.30356(13) 0.0378(8) Uani 1 1 d . . . . .
C17 C 0.94621(11) 0.0607(3) 0.29723(13) 0.0391(8) Uani 1 1 d . . . . .
C18 C 0.97939(12) 0.0045(3) 0.32822(14) 0.0435(8) Uani 1 1 d . . . . .
H18 H 0.9833 -0.0729 0.3240 0.052 Uiso 1 1 calc R U . . .
C19 C 1.00670(12) 0.0624(3) 0.36526(14) 0.0436(8) Uani 1 1 d . . . . .
C20 C 1.00035(12) 0.1778(3) 0.37239(13) 0.0435(8) Uani 1 1 d . . . . .
H20 H 1.0186 0.2164 0.3978 0.052 Uiso 1 1 calc R U . . .
C21 C 0.96726(11) 0.2354(3) 0.34215(14) 0.0400(8) Uani 1 1 d . . . . .
C22 C 0.96054(13) 0.3608(3) 0.35093(16) 0.0523(10) Uani 1 1 d . . . . .
H22A H 0.9817 0.3865 0.3788 0.078 Uiso 1 1 calc R U . . .
H22B H 0.9293 0.3748 0.3613 0.078 Uiso 1 1 calc R U . . .
H22C H 0.9663 0.4006 0.3182 0.078 Uiso 1 1 calc R U . . .
C23 C 0.91804(13) -0.0034(3) 0.25603(15) 0.0499(9) Uani 1 1 d . . . . .
H23A H 0.9275 -0.0810 0.2562 0.075 Uiso 1 1 calc R U . . .
H23B H 0.9226 0.0284 0.2211 0.075 Uiso 1 1 calc R U . . .
H23C H 0.8859 0.0013 0.2644 0.075 Uiso 1 1 calc R U . . .
C24 C 1.04988(15) -0.1024(4) 0.38941(19) 0.0689(12) Uani 1 1 d . . . . .
H24A H 1.0757 -0.1252 0.4120 0.103 Uiso 1 1 calc R U . . .
H24B H 1.0568 -0.1159 0.3524 0.103 Uiso 1 1 calc R U . . .
H24C H 1.0230 -0.1450 0.3986 0.103 Uiso 1 1 calc R U . . .
C25 C 0.77695(11) 0.2923(3) 0.25491(13) 0.0357(7) Uani 1 1 d . . . . .
C26 C 0.76051(11) 0.3031(3) 0.30697(13) 0.0367(7) Uani 1 1 d . . . . .
H26 H 0.7815 0.3090 0.3359 0.044 Uiso 1 1 calc R U . . .
C27 C 0.71311(11) 0.3051(3) 0.31639(13) 0.0355(7) Uani 1 1 d . . . . .
C28 C 0.68244(11) 0.2952(3) 0.27265(13) 0.0376(8) Uani 1 1 d . . . . .
H28 H 0.6508 0.2962 0.2786 0.045 Uiso 1 1 calc R U . . .
C29 C 0.69734(11) 0.2837(3) 0.22041(13) 0.0361(7) Uani 1 1 d . . . . .
C30 C 0.74481(11) 0.2814(3) 0.21247(13) 0.0371(7) Uani 1 1 d . . . . .
H30 H 0.7553 0.2722 0.1777 0.044 Uiso 1 1 calc R U . . .
C31 C 0.66298(11) 0.2824(3) 0.17465(13) 0.0406(8) Uani 1 1 d . . . . .
C32 C 0.65736(12) 0.3793(3) 0.14267(13) 0.0428(8) Uani 1 1 d . . . . .
C33 C 0.62278(13) 0.3822(3) 0.10249(14) 0.0504(9) Uani 1 1 d . . . . .
H33 H 0.6190 0.4462 0.0812 0.060 Uiso 1 1 calc R U . . .
C34 C 0.59448(13) 0.2919(4) 0.09429(15) 0.0545(10) Uani 1 1 d . . . . .
C35 C 0.60048(14) 0.1948(4) 0.12418(16) 0.0598(11) Uani 1 1 d . . . . .
H35 H 0.5813 0.1331 0.1174 0.072 Uiso 1 1 calc R U . . .
C36 C 0.64317(16) 0.0780(4) 0.19459(18) 0.0698(12) Uani 1 1 d . . . . .
H36A H 0.6186 0.0259 0.1860 0.105 Uiso 1 1 calc R U . . .
H36B H 0.6441 0.0925 0.2326 0.105 Uiso 1 1 calc R U . . .
H36C H 0.6721 0.0461 0.1843 0.105 Uiso 1 1 calc R U . . .
C37 C 0.68832(14) 0.4794(3) 0.15093(15) 0.0532(10) Uani 1 1 d . . . . .
H37A H 0.6774 0.5405 0.1286 0.080 Uiso 1 1 calc R U . . .
H37B H 0.7193 0.4598 0.1415 0.080 Uiso 1 1 calc R U . . .
H37C H 0.6882 0.5020 0.1880 0.080 Uiso 1 1 calc R U . . .
C38 C 0.55204(17) 0.3908(5) 0.02384(17) 0.0833(16) Uani 1 1 d . . . . .
H38A H 0.5252 0.3818 0.0005 0.125 Uiso 1 1 calc R U . . .
H38B H 0.5788 0.4029 0.0026 0.125 Uiso 1 1 calc R U . . .
H38C H 0.5477 0.4546 0.0470 0.125 Uiso 1 1 calc R U . . .
C39 C 0.69524(11) 0.3230(3) 0.37116(13) 0.0378(7) Uani 1 1 d . . . . .
C40 C 0.63474(13) 0.1883(3) 0.16418(15) 0.0530(10) Uani 1 1 d . . . . .
C41 C 0.67085(14) 0.4480(3) 0.44084(15) 0.0573(10) Uani 1 1 d . . . . .
H41 H 0.6669 0.5207 0.4540 0.069 Uiso 1 1 calc R U . . .
C42 C 0.65843(14) 0.3578(4) 0.47160(15) 0.0576(10) Uani 1 1 d . . . . .
C43 C 0.66412(13) 0.2497(4) 0.45280(15) 0.0543(10) Uani 1 1 d . . . . .
H43 H 0.6557 0.1886 0.4738 0.065 Uiso 1 1 calc R U . . .
C44 C 0.68244(12) 0.2315(3) 0.40249(14) 0.0448(9) Uani 1 1 d . . . . .
C45 C 0.68699(17) 0.1122(3) 0.38154(18) 0.0670(12) Uani 1 1 d . . . . .
H45A H 0.6774 0.0599 0.4085 0.101 Uiso 1 1 calc R U . . .
H45B H 0.7187 0.0979 0.3732 0.101 Uiso 1 1 calc R U . . .
H45C H 0.6678 0.1033 0.3496 0.101 Uiso 1 1 calc R U . . .
C46 C 0.70189(17) 0.5330(3) 0.35734(16) 0.0663(12) Uani 1 1 d . . . . .
H46A H 0.7014 0.5997 0.3793 0.100 Uiso 1 1 calc R U . . .
H46B H 0.6800 0.5410 0.3277 0.100 Uiso 1 1 calc R U . . .
H46C H 0.7323 0.5228 0.3438 0.100 Uiso 1 1 calc R U . . .
C47 C 0.6304(2) 0.2926(5) 0.5557(2) 0.121(3) Uani 1 1 d . . . . .
H47A H 0.6139 0.3201 0.5861 0.182 Uiso 1 1 calc R U . . .
H47B H 0.6589 0.2587 0.5680 0.182 Uiso 1 1 calc R U . . .
H47C H 0.6118 0.2375 0.5368 0.182 Uiso 1 1 calc R U . . .
C48 C 0.68936(13) 0.4333(3) 0.39021(15) 0.0484(9) Uani 1 1 d . . . . .
O5 O 0.8310(5) 0.4286(11) 0.4181(6) 0.178(4) Uiso 0.5 1 d . . P A -1
C59 C 0.8043(6) 0.4687(16) 0.4457(7) 0.152(6) Uiso 0.5 1 d . . P A -1
H59 H 0.7861 0.4184 0.4646 0.182 Uiso 0.5 1 calc R U P A -1
C60 C 0.7957(4) 0.5825(13) 0.4544(5) 0.092(3) Uiso 0.5 1 d . . P A -1
H60 H 0.8140 0.6306 0.4345 0.111 Uiso 0.5 1 calc R U P A -1
C61 C 0.7631(4) 0.6418(9) 0.4894(5) 0.092(3) Uiso 0.5 1 d . . P A -1
H61 H 0.7472 0.5919 0.5111 0.110 Uiso 0.5 1 calc R U P A -1
C62 C 0.7515(3) 0.7405(6) 0.4972(4) 0.094(3) Uiso 0.5 1 d G . P A -1
C63 C 0.7673(3) 0.8307(6) 0.4695(3) 0.069(2) Uiso 0.5 1 d G . P A -1
H63 H 0.7888 0.8203 0.4428 0.083 Uiso 0.5 1 calc R U P A -1
C64 C 0.7518(3) 0.9361(7) 0.4807(3) 0.122(4) Uiso 0.5 1 d G . P A -1
H64 H 0.7626 0.9978 0.4617 0.146 Uiso 0.5 1 calc R U P A -1
C65 C 0.7204(4) 0.9513(8) 0.5197(4) 0.121(5) Uiso 0.5 1 d G . P A -1
H65 H 0.7098 1.0234 0.5274 0.145 Uiso 0.5 1 calc R U P A -1
C66 C 0.7046(3) 0.8611(9) 0.5474(4) 0.121(6) Uiso 0.5 1 d G . P A -1
H66 H 0.6831 0.8715 0.5741 0.146 Uiso 0.5 1 calc R U P A -1
C67 C 0.7201(3) 0.7557(8) 0.5362(4) 0.094(3) Uiso 0.5 1 d G . P A -1
H67 H 0.7093 0.6940 0.5552 0.113 Uiso 0.5 1 calc R U P A -1

loop_
_atom_site_aniso_label
_atom_site_aniso_U_11
_atom_site_aniso_U_22
_atom_site_aniso_U_33
_atom_site_aniso_U_23
_atom_site_aniso_U_13
_atom_site_aniso_U_12
O1 0.099(3) 0.075(2) 0.083(2) 0.0220(17) 0.0235(19) -0.0077(19)
O2 0.0535(16) 0.0606(17) 0.0641(18) 0.0131(13) -0.0146(14) 0.0072(13)
O3 0.094(2) 0.110(3) 0.0443(17) -0.0167(16) 0.0278(16) -0.0223(19)
O4 0.0604(19) 0.104(2) 0.0547(18) -0.0089(16) -0.0148(15) 0.0057(16)
C1 0.165(7) 0.141(6) 0.061(3) -0.007(3) 0.008(4) -0.076(5)
C2 0.059(3) 0.064(3) 0.059(3) 0.021(2) 0.022(2) 0.014(2)
C3 0.052(2) 0.051(2) 0.064(3) 0.0151(19) 0.015(2) -0.0013(18)
C4 0.049(2) 0.054(2) 0.052(2) 0.0103(17) 0.0114(18) 0.0046(18)
C5 0.0414(19) 0.046(2) 0.045(2) 0.0100(15) 0.0077(16) 0.0023(16)
C6 0.050(2) 0.051(2) 0.050(2) 0.0090(17) 0.0099(18) 0.0066(17)
C7 0.061(2) 0.057(2) 0.051(2) 0.0093(18) 0.0147(19) 0.0072(19)
C8 0.058(2) 0.065(3) 0.050(2) -0.0002(19) 0.0059(19) -0.001(2)
C9 0.064(3) 0.054(2) 0.053(2) -0.0009(18) 0.0076(19) -0.0085(18)
C10 0.0422(19) 0.0428(19) 0.0361(18) 0.0057(14) 0.0090(15) 0.0001(15)
C11 0.0348(17) 0.045(2) 0.0427(19) 0.0060(15) 0.0048(15) 0.0009(15)
C12 0.0341(17) 0.0367(17) 0.0385(18) 0.0045(13) 0.0046(14) 0.0001(13)
C13 0.0330(17) 0.0401(18) 0.0345(17) 0.0051(13) 0.0072(13) -0.0022(13)
C14 0.0343(17) 0.0413(18) 0.0364(18) 0.0005(13) 0.0069(14) -0.0003(14)
C15 0.0371(18) 0.0442(19) 0.0416(19) 0.0054(15) 0.0004(15) 0.0028(15)
C16 0.0308(16) 0.046(2) 0.0364(18) 0.0046(14) 0.0060(14) 0.0007(14)
C17 0.0355(18) 0.0417(19) 0.0403(19) 0.0013(14) 0.0065(15) -0.0006(14)
C18 0.0410(19) 0.0435(19) 0.046(2) 0.0035(15) 0.0042(16) 0.0027(15)
C19 0.0392(19) 0.047(2) 0.044(2) 0.0094(16) 0.0006(16) 0.0009(15)
C20 0.0373(18) 0.055(2) 0.0379(19) 0.0001(15) -0.0012(15) -0.0034(16)
C21 0.0329(17) 0.0437(19) 0.0438(19) 0.0028(15) 0.0076(15) 0.0018(14)
C22 0.051(2) 0.047(2) 0.059(2) -0.0006(17) -0.0020(18) 0.0018(17)
C23 0.047(2) 0.048(2) 0.055(2) -0.0030(17) 0.0025(18) 0.0015(16)
C24 0.061(3) 0.068(3) 0.077(3) 0.019(2) -0.005(2) 0.015(2)
C25 0.0368(17) 0.0348(17) 0.0356(17) 0.0036(13) 0.0033(14) 0.0021(13)
C26 0.0337(17) 0.0396(18) 0.0367(18) 0.0034(13) -0.0007(14) -0.0018(14)
C27 0.0343(17) 0.0393(17) 0.0331(17) 0.0006(13) 0.0035(14) 0.0026(14)
C28 0.0321(16) 0.0433(19) 0.0376(18) -0.0003(14) 0.0042(14) 0.0019(14)
C29 0.0371(18) 0.0353(17) 0.0360(18) 0.0035(13) 0.0011(14) 0.0001(14)
C30 0.0385(18) 0.0411(18) 0.0319(17) 0.0020(13) 0.0056(14) 0.0021(14)
C31 0.0350(18) 0.050(2) 0.0370(18) -0.0046(15) 0.0007(14) 0.0025(15)
C32 0.045(2) 0.053(2) 0.0304(17) -0.0041(14) 0.0038(15) 0.0083(16)
C33 0.051(2) 0.066(3) 0.0341(19) -0.0006(16) 0.0027(17) 0.0086(19)
C34 0.041(2) 0.084(3) 0.038(2) -0.0090(19) -0.0043(16) 0.006(2)
C35 0.049(2) 0.076(3) 0.054(2) -0.010(2) -0.0040(19) -0.014(2)
C36 0.074(3) 0.061(3) 0.073(3) 0.000(2) -0.010(2) -0.018(2)
C37 0.064(3) 0.048(2) 0.047(2) 0.0006(16) -0.0012(19) 0.0073(18)
C38 0.068(3) 0.138(5) 0.043(2) 0.011(3) -0.012(2) 0.022(3)
C39 0.0307(16) 0.0469(19) 0.0358(17) 0.0003(14) 0.0002(14) 0.0043(14)
C40 0.050(2) 0.060(2) 0.048(2) -0.0016(18) -0.0034(18) -0.0048(18)
C41 0.066(3) 0.058(2) 0.049(2) -0.0119(18) 0.015(2) 0.0038(19)
C42 0.056(2) 0.080(3) 0.037(2) -0.0097(19) 0.0115(18) -0.008(2)
C43 0.055(2) 0.066(3) 0.042(2) 0.0052(18) 0.0076(18) -0.0129(19)
C44 0.047(2) 0.049(2) 0.0381(19) 0.0035(15) 0.0034(16) -0.0027(16)
C45 0.089(3) 0.046(2) 0.066(3) 0.0069(19) 0.019(2) -0.007(2)
C46 0.091(3) 0.051(2) 0.059(3) -0.0015(19) 0.023(2) 0.008(2)
C47 0.159(6) 0.157(6) 0.049(3) -0.027(3) 0.046(3) -0.092(5)
C48 0.050(2) 0.044(2) 0.051(2) -0.0014(16) 0.0058(17) 0.0064(16)

loop_
_atom_type_symbol
_atom_type_description
_atom_type_scat_dispersion_real
_atom_type_scat_dispersion_imag
_atom_type_scat_source
C C 0.0033 0.0016 'International Tables Vol C Tables 4.2.6.8 and 6.1.1.4'
O O 0.0106 0.0060 'International Tables Vol C Tables 4.2.6.8 and 6.1.1.4'
H H 0.0000 0.0000 'International Tables Vol C Tables 4.2.6.8 and 6.1.1.4'

loop_
_geom_angle_atom_site_label_1
_geom_angle_atom_site_label_2
_geom_angle_atom_site_label_3
_geom_angle
C1 O1 C2 113.7(4)
C19 O2 C24 116.8(3)
C42 O3 C47 117.1(4)
C34 O4 C38 116.9(4)
O1 C1 H1A 120.0
O1 C1 H1B 120.0
H1A C1 H1B 120.0
C3 C2 C7 120.6(4)
C3 C2 O1 126.0(4)
C7 C2 O1 113.4(4)
C2 C3 C4 120.7(4)
C2 C3 H3 119.6
C4 C3 H3 119.6
C3 C4 C5 119.1(4)
C3 C4 C9 120.5(4)
C5 C4 C9 120.4(3)
C6 C5 C4 119.2(3)
C6 C5 C10 120.2(3)
C4 C5 C10 120.5(3)
C7 C6 C5 120.9(4)
C7 C6 C8 117.7(4)
C5 C6 C8 121.4(3)
C2 C7 C6 119.5(4)
C2 C7 H7 120.3
C6 C7 H7 120.3
C6 C8 H8A 109.5
C6 C8 H8B 109.5
H8A C8 H8B 109.5
C6 C8 H8C 109.5
H8A C8 H8C 109.5
H8B C8 H8C 109.5
C4 C9 H9A 109.5
C4 C9 H9B 109.5
H9A C9 H9B 109.5
C4 C9 H9C 109.5
H9A C9 H9C 109.5
H9B C9 H9C 109.5
C11 C10 C15 117.7(3)
C11 C10 C5 122.2(3)
C15 C10 C5 120.1(3)
C10 C11 C12 121.8(3)
C10 C11 H11 119.1
C12 C11 H11 119.1
C13 C12 C11 118.9(3)
C13 C12 C16 121.2(3)
C11 C12 C16 119.8(3)
C12 C13 C14 121.3(3)
C12 C13 H13 119.4
C14 C13 H13 119.4
C13 C14 C15 118.8(3)
C13 C14 C25 121.3(3)
C15 C14 C25 119.9(3)
C14 C15 C10 121.4(3)
C14 C15 H15 119.3
C10 C15 H15 119.3
C17 C16 C21 119.1(3)
C17 C16 C12 120.7(3)
C21 C16 C12 120.1(3)
C18 C17 C16 120.2(3)
C18 C17 C23 119.4(3)
C16 C17 C23 120.4(3)
C19 C18 C17 120.4(3)
C19 C18 H18 119.8
C17 C18 H18 119.8
O2 C19 C18 124.8(3)
O2 C19 C20 115.3(3)
C18 C19 C20 119.9(3)
C21 C20 C19 120.6(3)
C21 C20 H20 119.7
C19 C20 H20 119.7
C20 C21 C16 119.7(3)
C20 C21 C22 119.8(3)
C16 C21 C22 120.5(3)
C21 C22 H22A 109.5
C21 C22 H22B 109.5
H22A C22 H22B 109.5
C21 C22 H22C 109.5
H22A C22 H22C 109.5
H22B C22 H22C 109.5
C17 C23 H23A 109.5
C17 C23 H23B 109.5
H23A C23 H23B 109.5
C17 C23 H23C 109.5
H23A C23 H23C 109.5
H23B C23 H23C 109.5
O2 C24 H24A 109.5
O2 C24 H24B 109.5
H24A C24 H24B 109.5
O2 C24 H24C 109.5
H24A C24 H24C 109.5
H24B C24 H24C 109.5
C30 C25 C26 118.2(3)
C30 C25 C14 120.3(3)
C26 C25 C14 121.5(3)
C25 C26 C27 121.3(3)
C25 C26 H26 119.4
C27 C26 H26 119.4
C28 C27 C26 118.3(3)
C28 C27 C39 119.9(3)
C26 C27 C39 121.7(3)
C29 C28 C27 122.2(3)
C29 C28 H28 118.9
C27 C28 H28 118.9
C28 C29 C30 118.0(3)
C28 C29 C31 119.8(3)
C30 C29 C31 122.0(3)
C25 C30 C29 122.0(3)
C25 C30 H30 119.0
C29 C30 H30 119.0
C40 C31 C32 119.3(3)
C40 C31 C29 121.5(3)
C32 C31 C29 119.2(3)
C33 C32 C31 119.6(3)
C33 C32 C37 119.6(3)
C31 C32 C37 120.8(3)
C34 C33 C32 120.4(4)
C34 C33 H33 119.8
C32 C33 H33 119.8
C33 C34 C35 120.7(3)
C33 C34 O4 123.3(4)
C35 C34 O4 116.0(4)
C34 C35 C40 120.7(4)
C34 C35 H35 119.7
C40 C35 H35 119.7
C40 C36 H36A 109.5
C40 C36 H36B 109.5
H36A C36 H36B 109.5
C40 C36 H36C 109.5
H36A C36 H36C 109.5
H36B C36 H36C 109.5
C32 C37 H37A 109.5
C32 C37 H37B 109.5
H37A C37 H37B 109.5
C32 C37 H37C 109.5
H37A C37 H37C 109.5
H37B C37 H37C 109.5
O4 C38 H38A 109.5
O4 C38 H38B 109.5
H38A C38 H38B 109.5
O4 C38 H38C 109.5
H38A C38 H38C 109.5
H38B C38 H38C 109.5
C44 C39 C48 120.0(3)
C44 C39 C27 120.5(3)
C48 C39 C27 119.4(3)
C35 C40 C31 119.3(4)
C35 C40 C36 120.3(4)
C31 C40 C36 120.4(3)
C42 C41 C48 121.4(4)
C42 C41 H41 119.3
C48 C41 H41 119.3
C41 C42 C43 120.1(4)
C41 C42 O3 115.6(4)
C43 C42 O3 124.3(4)
C42 C43 C44 120.2(3)
C42 C43 H43 119.9
C44 C43 H43 119.9
C43 C44 C39 119.8(3)
C43 C44 C45 119.6(3)
C39 C44 C45 120.5(3)
C44 C45 H45A 109.5
C44 C45 H45B 109.5
H45A C45 H45B 109.5
C44 C45 H45C 109.5
H45A C45 H45C 109.5
H45B C45 H45C 109.5
C48 C46 H46A 109.5
C48 C46 H46B 109.5
H46A C46 H46B 109.5
C48 C46 H46C 109.5
H46A C46 H46C 109.5
H46B C46 H46C 109.5
O3 C47 H47A 109.5
O3 C47 H47B 109.5
H47A C47 H47B 109.5
O3 C47 H47C 109.5
H47A C47 H47C 109.5
H47B C47 H47C 109.5
C41 C48 C39 118.4(3)
C41 C48 C46 120.2(3)
C39 C48 C46 121.4(3)
O5 C59 C60 128(2)
O5 C59 H59 115.9
C60 C59 H59 115.9
C59 C60 C61 132.2(15)
C59 C60 H60 113.9
C61 C60 H60 113.9
C62 C61 C60 136.3(13)
C62 C61 H61 111.8
C60 C61 H61 111.8
C61 C62 C63 124.7(8)
C61 C62 C67 115.3(8)
C63 C62 C67 120.0
C62 C63 C64 120.0
C62 C63 H63 120.0
C64 C63 H63 120.0
C63 C64 C65 120.0
C63 C64 H64 120.0
C65 C64 H64 120.0
C66 C65 C64 120.0
C66 C65 H65 120.0
C64 C65 H65 120.0
C65 C66 C67 120.0
C65 C66 H66 120.0
C67 C66 H66 120.0
C62 C67 C66 120.0
C62 C67 H67 120.0
C66 C67 H67 120.0

loop_
_geom_bond_atom_site_label_1
_geom_bond_atom_site_label_2
_geom_bond_distance
O1 C1 1.321(6)
O1 C2 1.416(5)
O2 C19 1.376(4)
O2 C24 1.423(5)
O3 C42 1.380(4)
O3 C47 1.424(6)
O4 C34 1.386(4)
O4 C38 1.444(5)
C1 H1A 0.9300
C1 H1B 0.9300
C2 C3 1.375(6)
C2 C7 1.378(6)
C3 C4 1.395(5)
C3 H3 0.9300
C4 C5 1.399(5)
C4 C9 1.464(5)
C5 C6 1.394(5)
C5 C10 1.483(5)
C6 C7 1.384(5)
C6 C8 1.497(5)
C7 H7 0.9300
C8 H8A 0.9600
C8 H8B 0.9600
C8 H8C 0.9600
C9 H9A 0.9600
C9 H9B 0.9600
C9 H9C 0.9600
C10 C11 1.390(5)
C10 C15 1.410(5)
C11 C12 1.391(4)
C11 H11 0.9300
C12 C13 1.387(4)
C12 C16 1.495(4)
C13 C14 1.390(4)
C13 H13 0.9300
C14 C15 1.391(4)
C14 C25 1.486(4)
C15 H15 0.9300
C16 C17 1.400(5)
C16 C21 1.407(5)
C17 C18 1.383(5)
C17 C23 1.497(5)
C18 C19 1.378(5)
C18 H18 0.9300
C19 C20 1.391(5)
C20 C21 1.380(5)
C20 H20 0.9300
C21 C22 1.515(5)
C22 H22A 0.9600
C22 H22B 0.9600
C22 H22C 0.9600
C23 H23A 0.9600
C23 H23B 0.9600
C23 H23C 0.9600
C24 H24A 0.9600
C24 H24B 0.9600
C24 H24C 0.9600
C25 C30 1.391(5)
C25 C26 1.397(4)
C26 C27 1.398(4)
C26 H26 0.9300
C27 C28 1.387(4)
C27 C39 1.486(4)
C28 C29 1.387(4)
C28 H28 0.9300
C29 C30 1.393(4)
C29 C31 1.488(5)
C30 H30 0.9300
C31 C40 1.402(5)
C31 C32 1.403(5)
C32 C33 1.392(5)
C32 C37 1.496(5)
C33 C34 1.358(6)
C33 H33 0.9300
C34 C35 1.378(6)
C35 C40 1.384(5)
C35 H35 0.9300
C36 C40 1.526(5)
C36 H36A 0.9600
C36 H36B 0.9600
C36 H36C 0.9600
C37 H37A 0.9600
C37 H37B 0.9600
C37 H37C 0.9600
C38 H38A 0.9600
C38 H38B 0.9600
C38 H38C 0.9600
C39 C44 1.391(5)
C39 C48 1.403(5)
C41 C42 1.368(6)
C41 C48 1.393(5)
C41 H41 0.9300
C42 C43 1.375(5)
C43 C44 1.389(5)
C43 H43 0.9300
C44 C45 1.513(5)
C45 H45A 0.9600
C45 H45B 0.9600
C45 H45C 0.9600
C46 C48 1.487(5)
C46 H46A 0.9600
C46 H46B 0.9600
C46 H46C 0.9600
C47 H47A 0.9600
C47 H47B 0.9600
C47 H47C 0.9600
O5 C59 1.151(18)
C59 C60 1.39(2)
C59 H59 0.9300
C60 C61 1.480(16)
C60 H60 0.9300
C61 C62 1.233(13)
C61 H61 0.9300
C62 C63 1.359(5)
C62 C67 1.359(5)
C63 C64 1.359(5)
C63 H63 0.9300
C64 C65 1.359(5)
C64 H64 0.9300
C65 C66 1.359(5)
C65 H65 0.9300
C66 C67 1.359(5)
C66 H66 0.9300
C67 H67 0.9300

loop_
_geom_torsion_atom_site_label_1
_geom_torsion_atom_site_label_2
_geom_torsion_atom_site_label_3
_geom_torsion_atom_site_label_4
_geom_torsion
C1 O1 C2 C3 6.3(7)
C1 O1 C2 C7 -175.3(5)
C7 C2 C3 C4 0.3(6)
O1 C2 C3 C4 178.6(4)
C2 C3 C4 C5 0.2(6)
C2 C3 C4 C9 -179.6(4)
C3 C4 C5 C6 -0.8(5)
C9 C4 C5 C6 179.0(3)
C3 C4 C5 C10 -179.2(3)
C9 C4 C5 C10 0.6(5)
C4 C5 C6 C7 0.9(5)
C10 C5 C6 C7 179.3(3)
C4 C5 C6 C8 179.4(3)
C10 C5 C6 C8 -2.1(5)
C3 C2 C7 C6 -0.2(6)
O1 C2 C7 C6 -178.7(3)
C5 C6 C7 C2 -0.4(6)
C8 C6 C7 C2 -179.0(4)
C6 C5 C10 C11 110.1(4)
C4 C5 C10 C11 -71.4(5)
C6 C5 C10 C15 -68.6(5)
C4 C5 C10 C15 109.8(4)
C15 C10 C11 C12 -1.2(5)
C5 C10 C11 C12 -180.0(3)
C10 C11 C12 C13 0.4(5)
C10 C11 C12 C16 178.0(3)
C11 C12 C13 C14 0.6(5)
C16 C12 C13 C14 -177.0(3)
C12 C13 C14 C15 -0.7(5)
C12 C13 C14 C25 178.3(3)
C13 C14 C15 C10 -0.2(5)
C25 C14 C15 C10 -179.2(3)
C11 C10 C15 C14 1.1(5)
C5 C10 C15 C14 179.9(3)
C13 C12 C16 C17 81.7(4)
C11 C12 C16 C17 -95.9(4)
C13 C12 C16 C21 -101.1(4)
C11 C12 C16 C21 81.3(4)
C21 C16 C17 C18 -0.7(5)
C12 C16 C17 C18 176.5(3)
C21 C16 C17 C23 -179.2(3)
C12 C16 C17 C23 -2.0(5)
C16 C17 C18 C19 -0.5(5)
C23 C17 C18 C19 178.0(3)
C24 O2 C19 C18 2.2(5)
C24 O2 C19 C20 -177.6(3)
C17 C18 C19 O2 -178.6(3)
C17 C18 C19 C20 1.3(5)
O2 C19 C20 C21 179.0(3)
C18 C19 C20 C21 -0.9(5)
C19 C20 C21 C16 -0.3(5)
C19 C20 C21 C22 179.4(3)
C17 C16 C21 C20 1.1(5)
C12 C16 C21 C20 -176.2(3)
C17 C16 C21 C22 -178.6(3)
C12 C16 C21 C22 4.2(5)
C13 C14 C25 C30 -141.0(3)
C15 C14 C25 C30 37.9(4)
C13 C14 C25 C26 40.1(4)
C15 C14 C25 C26 -141.0(3)
C30 C25 C26 C27 -1.2(4)
C14 C25 C26 C27 177.7(3)
C25 C26 C27 C28 0.5(4)
C25 C26 C27 C39 -176.5(3)
C26 C27 C28 C29 -0.1(5)
C39 C27 C28 C29 176.9(3)
C27 C28 C29 C30 0.5(5)
C27 C28 C29 C31 -175.3(3)
C26 C25 C30 C29 1.7(4)
C14 C25 C30 C29 -177.3(3)
C28 C29 C30 C25 -1.3(4)
C31 C29 C30 C25 174.4(3)
C28 C29 C31 C40 -74.0(4)
C30 C29 C31 C40 110.4(4)
C28 C29 C31 C32 103.3(4)
C30 C29 C31 C32 -72.4(4)
C40 C31 C32 C33 2.4(5)
C29 C31 C32 C33 -174.9(3)
C40 C31 C32 C37 -177.1(3)
C29 C31 C32 C37 5.6(5)
C31 C32 C33 C34 0.2(5)
C37 C32 C33 C34 179.7(3)
C32 C33 C34 C35 -2.3(6)
C32 C33 C34 O4 178.1(3)
C38 O4 C34 C33 0.3(5)
C38 O4 C34 C35 -179.3(4)
C33 C34 C35 C40 1.7(6)
O4 C34 C35 C40 -178.7(3)
C28 C27 C39 C44 85.8(4)
C26 C27 C39 C44 -97.3(4)
C28 C27 C39 C48 -91.3(4)
C26 C27 C39 C48 85.6(4)
C34 C35 C40 C31 1.0(6)
C34 C35 C40 C36 -176.0(4)
C32 C31 C40 C35 -3.0(5)
C29 C31 C40 C35 174.2(3)
C32 C31 C40 C36 174.0(4)
C29 C31 C40 C36 -8.7(5)
C48 C41 C42 C43 0.1(6)
C48 C41 C42 O3 -179.1(4)
C47 O3 C42 C41 -174.6(4)
C47 O3 C42 C43 6.3(6)
C41 C42 C43 C44 -0.1(6)
O3 C42 C43 C44 179.0(4)
C42 C43 C44 C39 0.3(6)
C42 C43 C44 C45 -177.9(4)
C48 C39 C44 C43 -0.4(5)
C27 C39 C44 C43 -177.5(3)
C48 C39 C44 C45 177.8(3)
C27 C39 C44 C45 0.6(5)
C42 C41 C48 C39 -0.2(6)
C42 C41 C48 C46 179.1(4)
C44 C39 C48 C41 0.4(5)
C27 C39 C48 C41 177.5(3)
C44 C39 C48 C46 -178.9(4)
C27 C39 C48 C46 -1.7(5)
O5 C59 C60 C61 -178.8(16)
C59 C60 C61 C62 -174.8(16)
C60 C61 C62 C63 3(2)
C60 C61 C62 C67 -177.7(12)
C61 C62 C63 C64 179.0(12)
C67 C62 C63 C64 0.0
C62 C63 C64 C65 0.0
C63 C64 C65 C66 0.0
C64 C65 C66 C67 0.0
C61 C62 C67 C66 -179.1(11)
C63 C62 C67 C66 0.0
C65 C66 C67 C62 0.0
